data_4502292
loop_
_publ_author_name
'Singh, Devendra'
'Bhattacharyya, Pradip K.'
'Baruah, Jubaraj B.'

_publ_section_title
;
 Structural Studies on Solvates of Cyclic Imide Tethered Carboxylic Acids
 with Pyridine and Quinoline
;
_journal_issue 1
_journal_name_full 'Crystal Growth &amp; Design'
_journal_page_first 348
_journal_paper_doi 10.1021/cg900938x
_journal_volume 10
_journal_year 2010
_chemical_formula_sum 'C26 H19 N3 O6'
_chemical_formula_weight 469.44
_chemical_name_systematic
; 
 ? 
;
_space_group_IT_number 5
_symmetry_cell_setting monoclinic
_symmetry_space_group_name_Hall 'C 2y'
_symmetry_space_group_name_H-M 'C 1 2 1'
_atom_sites_solution_hydrogens geom
_atom_sites_solution_primary direct
_atom_sites_solution_secondary difmap
_audit_creation_method SHELXL-97
_cell_angle_alpha 90.00
_cell_angle_beta 98.111(4)
_cell_angle_gamma 90.00
_cell_formula_units_Z 2
_cell_length_a 23.7837(11)
_cell_length_b 12.7985(5)
_cell_length_c 3.8331(2)
_cell_measurement_reflns_used 3017
_cell_measurement_temperature 296(2)
_cell_measurement_theta_max 27.74
_cell_measurement_theta_min 4.61
_cell_volume 1155.11(9)
_computing_cell_refinement 'Bruker SMART'
_computing_data_collection 'Bruker SMART'
_computing_data_reduction 'Bruker SAINT'
_computing_molecular_graphics 'Bruker SHELXTL'
_computing_publication_material 'Bruker SHELXTL'
_computing_structure_refinement 'SHELXL-97 (Sheldrick, 1997)'
_computing_structure_solution 'SHELXS-97 (Sheldrick, 1990)'
_diffrn_ambient_temperature 296(2)
_diffrn_measured_fraction_theta_full 0.971
_diffrn_measured_fraction_theta_max 0.971
_diffrn_measurement_device_type 'CCD area detector'
_diffrn_measurement_method 'phi and omega scans'
_diffrn_radiation_monochromator graphite
_diffrn_radiation_source 'fine-focus sealed tube'
_diffrn_radiation_type MoK\a
_diffrn_radiation_wavelength 0.71073
_diffrn_reflns_av_R_equivalents 0.0231
_diffrn_reflns_av_sigmaI/netI 0.0239
_diffrn_reflns_limit_h_max 26
_diffrn_reflns_limit_h_min -28
_diffrn_reflns_limit_k_max 14
_diffrn_reflns_limit_k_min -14
_diffrn_reflns_limit_l_max 4
_diffrn_reflns_limit_l_min -4
_diffrn_reflns_number 5439
_diffrn_reflns_theta_full 25.00
_diffrn_reflns_theta_max 25.00
_diffrn_reflns_theta_min 4.61
_exptl_absorpt_coefficient_mu 0.098
_exptl_absorpt_correction_type none
_exptl_crystal_colour Colorless
_exptl_crystal_density_diffrn 1.350
_exptl_crystal_density_method 'not measured'
_exptl_crystal_description Blocks
_exptl_crystal_F_000 488
_exptl_crystal_size_max 0.42
_exptl_crystal_size_mid 0.30
_exptl_crystal_size_min 0.24
_refine_diff_density_max 0.119
_refine_diff_density_min -0.158
_refine_diff_density_rms 0.033
_refine_ls_abs_structure_details 'Flack H D (1983), Acta Cryst. A39, 876-881'
_refine_ls_abs_structure_Flack -0.1(11)
_refine_ls_extinction_method none
_refine_ls_goodness_of_fit_ref 1.050
_refine_ls_hydrogen_treatment constr
_refine_ls_matrix_type full
_refine_ls_number_parameters 161
_refine_ls_number_reflns 1968
_refine_ls_number_restraints 1
_refine_ls_restrained_S_all 1.049
_refine_ls_R_factor_all 0.0338
_refine_ls_R_factor_gt 0.0310
_refine_ls_shift/su_max 0.000
_refine_ls_shift/su_mean 0.000
_refine_ls_structure_factor_coef Fsqd
_refine_ls_weighting_details 'calc w=1/[\s^2^(Fo^2^)+(0.0513P)^2^+0.1404P] where P=(Fo^2^+2Fc^2^)/3'
_refine_ls_weighting_scheme calc
_refine_ls_wR_factor_gt 0.0798
_refine_ls_wR_factor_ref 0.0824
_reflns_number_gt 1835
_reflns_number_total 1968
_reflns_threshold_expression >2sigma(I)
_cod_data_source_file cg900938x_si_004.cif
_cod_data_source_block thaipy
_cod_depositor_comments
;
The following automatic conversions were performed:

'_symmetry_cell_setting' value 'Monoclinic' changed to 'monoclinic'
according to /home/saulius/struct/CIF-dictionaries/cif_core.dic
dictionary named 'cif_core.dic' version 2.4.2 from
2011-04-26.

'_refine_ls_hydrogen_treatment' value 'CONSTR' changed
to 'constr' according to
/home/saulius/struct/CIF-dictionaries/cif_core.dic dictionary named
'cif_core.dic' version 2.4.2 from 2011-04-26.

Automatic conversion script
Id: cif_fix_values 1715 2011-07-08 13:25:40Z adriana 
;
_cod_original_sg_symbol_H-M C2
_cod_database_code 4502292

loop_
_symmetry_equiv_pos_as_xyz
'x, y, z'
'-x, y, -z'
'x+1/2, y+1/2, z'
'-x+1/2, y+1/2, -z'

loop_
_atom_site_label
_atom_site_type_symbol
_atom_site_fract_x
_atom_site_fract_y
_atom_site_fract_z
_atom_site_U_iso_or_equiv
_atom_site_adp_type
_atom_site_occupancy
_atom_site_symmetry_multiplicity
_atom_site_calc_flag
_atom_site_refinement_flags
N1 N 0.5000 0.34847(14) 0.5000 0.0381(4) Uani 1 2 d S
C3 C 0.52651(7) 0.17686(13) 0.4454(4) 0.0423(4) Uani 1 1 d .
C4 C 0.54409(7) 0.28719(13) 0.4012(4) 0.0402(4) Uani 1 1 d .
C1 C 0.52667(10) -0.00771(17) 0.4466(6) 0.0667(6) Uani 1 1 d .
H1 H 0.5443 -0.0710 0.4121 0.080 Uiso 1 1 calc R
C2 C 0.55433(9) 0.08541(16) 0.3902(5) 0.0561(5) Uani 1 1 d .
H2 H 0.5901 0.0857 0.3183 0.067 Uiso 1 1 calc R
O1 O 0.58591(5) 0.31965(11) 0.2938(4) 0.0559(3) Uani 1 1 d .
C8 C 0.45359(6) 0.62270(12) 0.3258(4) 0.0348(4) Uani 1 1 d .
C7 C 0.45373(6) 0.51403(12) 0.3237(4) 0.0358(4) Uani 1 1 d .
H7 H 0.4231 0.4773 0.2053 0.043 Uiso 1 1 calc R
C9 C 0.5000 0.67630(17) 0.5000 0.0358(5) Uani 1 2 d S
H9 H 0.5000 0.7490 0.5000 0.043 Uiso 1 2 calc SR
C6 C 0.5000 0.46137(16) 0.5000 0.0360(5) Uani 1 2 d S
C10 C 0.40356(6) 0.67909(13) 0.1342(4) 0.0393(4) Uani 1 1 d .
O2 O 0.40868(5) 0.78114(9) 0.1443(4) 0.0590(4) Uani 1 1 d .
H2A H 0.3799 0.8079 0.0378 0.088 Uiso 1 1 calc R
O3 O 0.36258(5) 0.63366(10) -0.0182(4) 0.0583(4) Uani 1 1 d .
N2 N 0.18415(6) 0.37566(13) 0.1581(4) 0.0545(4) Uani 1 1 d .
C13 C 0.28873(10) 0.4594(2) 0.4182(7) 0.0803(8) Uani 1 1 d .
H13 H 0.3239 0.4875 0.5069 0.096 Uiso 1 1 calc R
C15 C 0.19631(9) 0.47476(16) 0.0976(6) 0.0612(5) Uani 1 1 d .
H15 H 0.1688 0.5158 -0.0341 0.073 Uiso 1 1 calc R
C11 C 0.22378(8) 0.3190(2) 0.3464(6) 0.0642(5) Uani 1 1 d .
H11 H 0.2158 0.2496 0.3911 0.077 Uiso 1 1 calc R
C14 C 0.24835(11) 0.5193(2) 0.2230(7) 0.0769(7) Uani 1 1 d .
H14 H 0.2557 0.5888 0.1752 0.092 Uiso 1 1 calc R
C12 C 0.27660(9) 0.3582(2) 0.4802(7) 0.0757(7) Uani 1 1 d .
H12 H 0.3034 0.3157 0.6110 0.091 Uiso 1 1 calc R

loop_
_atom_site_aniso_label
_atom_site_aniso_U_11
_atom_site_aniso_U_22
_atom_site_aniso_U_33
_atom_site_aniso_U_23
_atom_site_aniso_U_13
_atom_site_aniso_U_12
N1 0.0315(9) 0.0251(10) 0.0570(11) 0.000 0.0042(8) 0.000
C3 0.0494(9) 0.0303(9) 0.0453(9) 0.0003(7) 0.0004(7) 0.0037(7)
C4 0.0361(8) 0.0328(9) 0.0506(9) 0.0023(7) 0.0020(7) 0.0041(6)
C1 0.0923(15) 0.0307(10) 0.0751(14) -0.0009(9) 0.0050(11) 0.0103(9)
C2 0.0671(11) 0.0380(10) 0.0626(11) 0.0011(8) 0.0074(9) 0.0140(9)
O1 0.0420(7) 0.0435(7) 0.0853(9) 0.0059(6) 0.0197(6) 0.0032(6)
C8 0.0306(8) 0.0312(9) 0.0426(9) -0.0006(6) 0.0050(6) 0.0002(6)
C7 0.0302(8) 0.0307(9) 0.0459(9) -0.0037(7) 0.0029(6) -0.0023(6)
C9 0.0332(11) 0.0273(11) 0.0462(12) 0.000 0.0033(9) 0.000
C6 0.0356(11) 0.0260(12) 0.0466(13) 0.000 0.0067(9) 0.000
C10 0.0325(8) 0.0339(10) 0.0503(9) -0.0023(7) 0.0012(7) 0.0016(6)
O2 0.0444(7) 0.0312(7) 0.0929(10) -0.0011(6) -0.0196(6) 0.0048(5)
O3 0.0386(6) 0.0423(7) 0.0862(9) 0.0005(6) -0.0185(6) -0.0025(6)
N2 0.0427(8) 0.0554(10) 0.0637(10) -0.0101(7) 0.0018(7) -0.0111(7)
C13 0.0519(12) 0.116(2) 0.0731(16) -0.0318(15) 0.0110(11) -0.0352(15)
C15 0.0617(11) 0.0552(13) 0.0681(13) -0.0099(9) 0.0140(10) -0.0088(10)
C11 0.0500(10) 0.0691(13) 0.0704(12) -0.0056(10) -0.0022(9) -0.0073(10)
C14 0.0817(17) 0.0697(15) 0.0851(16) -0.0234(12) 0.0321(14) -0.0365(13)
C12 0.0455(10) 0.108(2) 0.0710(14) -0.0152(13) -0.0023(9) -0.0081(12)

loop_
_atom_type_symbol
_atom_type_description
_atom_type_scat_dispersion_real
_atom_type_scat_dispersion_imag
_atom_type_scat_source
C C 0.0033 0.0016 'International Tables Vol C Tables 4.2.6.8 and 6.1.1.4'
H H 0.0000 0.0000 'International Tables Vol C Tables 4.2.6.8 and 6.1.1.4'
N N 0.0061 0.0033 'International Tables Vol C Tables 4.2.6.8 and 6.1.1.4'
O O 0.0106 0.0060 'International Tables Vol C Tables 4.2.6.8 and 6.1.1.4'

loop_
_geom_angle_atom_site_label_1
_geom_angle_atom_site_label_2
_geom_angle_atom_site_label_3
_geom_angle
_geom_angle_site_symmetry_1
_geom_angle_site_symmetry_3
C4 N1 C4 112.06(18) . 2_656
C4 N1 C6 123.97(9) . .
C4 N1 C6 123.97(9) 2_656 .
C2 C3 C3 121.68(12) . 2_656
C2 C3 C4 129.83(17) . .
C3 C3 C4 108.48(9) 2_656 .
O1 C4 N1 125.78(16) . .
O1 C4 C3 128.72(16) . .
N1 C4 C3 105.47(14) . .
C1 C1 C2 121.16(13) 2_656 .
C1 C1 H1 119.4 2_656 .
C2 C1 H1 119.4 . .
C3 C2 C1 117.15(19) . .
C3 C2 H2 121.4 . .
C1 C2 H2 121.4 . .
C9 C8 C7 119.64(14) . .
C9 C8 C10 121.47(14) . .
C7 C8 C10 118.89(12) . .
C6 C7 C8 119.15(14) . .
C6 C7 H7 120.4 . .
C8 C7 H7 120.4 . .
C8 C9 C8 120.76(19) . 2_656
C8 C9 H9 119.6 . .
C8 C9 H9 119.6 2_656 .
C7 C6 C7 121.66(19) 2_656 .
C7 C6 N1 119.17(10) 2_656 .
C7 C6 N1 119.17(10) . .
O3 C10 O2 123.85(14) . .
O3 C10 C8 122.41(15) . .
O2 C10 C8 113.74(13) . .
C10 O2 H2A 109.5 . .
C11 N2 C15 117.60(17) . .
C12 C13 C14 118.8(2) . .
C12 C13 H13 120.6 . .
C14 C13 H13 120.6 . .
N2 C15 C14 122.5(2) . .
N2 C15 H15 118.7 . .
C14 C15 H15 118.7 . .
N2 C11 C12 123.0(2) . .
N2 C11 H11 118.5 . .
C12 C11 H11 118.5 . .
C13 C14 C15 118.9(2) . .
C13 C14 H14 120.5 . .
C15 C14 H14 120.5 . .
C13 C12 C11 119.1(2) . .
C13 C12 H12 120.5 . .
C11 C12 H12 120.5 . .

loop_
_geom_bond_atom_site_label_1
_geom_bond_atom_site_label_2
_geom_bond_distance
_geom_bond_site_symmetry_2
N1 C4 1.404(2) .
N1 C4 1.404(2) 2_656
N1 C6 1.445(3) .
C3 C2 1.375(3) .
C3 C3 1.384(4) 2_656
C3 C4 1.489(2) .
C4 O1 1.203(2) .
C1 C1 1.387(5) 2_656
C1 C2 1.393(3) .
C1 H1 0.9300 .
C2 H2 0.9300 .
C8 C9 1.3883(17) .
C8 C7 1.391(2) .
C8 C10 1.4931(19) .
C7 C6 1.3828(17) .
C7 H7 0.9300 .
C9 C8 1.3883(17) 2_656
C9 H9 0.9300 .
C6 C7 1.3828(17) 2_656
C10 O3 1.2120(19) .
C10 O2 1.312(2) .
O2 H2A 0.8200 .
N2 C11 1.320(3) .
N2 C15 1.329(3) .
C13 C12 1.355(4) .
C13 C14 1.367(4) .
C13 H13 0.9300 .
C15 C14 1.386(3) .
C15 H15 0.9300 .
C11 C12 1.382(3) .
C11 H11 0.9300 .
C14 H14 0.9300 .
C12 H12 0.9300 .

loop_
_geom_torsion_atom_site_label_1
_geom_torsion_atom_site_label_2
_geom_torsion_atom_site_label_3
_geom_torsion_atom_site_label_4
_geom_torsion
_geom_torsion_site_symmetry_1
_geom_torsion_site_symmetry_4
C4 N1 C4 O1 177.26(19) 2_656 .
C6 N1 C4 O1 -2.74(19) . .
C4 N1 C4 C3 -0.66(7) 2_656 .
C6 N1 C4 C3 179.34(7) . .
C2 C3 C4 O1 3.1(3) . .
C3 C3 C4 O1 -176.01(17) 2_656 .
C2 C3 C4 N1 -179.02(16) . .
C3 C3 C4 N1 1.8(2) 2_656 .
C3 C3 C2 C1 0.4(3) 2_656 .
C4 C3 C2 C1 -178.62(18) . .
C1 C1 C2 C3 0.1(4) 2_656 .
C9 C8 C7 C6 0.9(2) . .
C10 C8 C7 C6 179.85(12) . .
C7 C8 C9 C8 -0.43(10) . 2_656
C10 C8 C9 C8 -179.40(17) . 2_656
C8 C7 C6 C7 -0.43(10) . 2_656
C8 C7 C6 N1 179.57(10) . .
C4 N1 C6 C7 -52.44(10) . 2_656
C4 N1 C6 C7 127.56(10) 2_656 2_656
C4 N1 C6 C7 127.56(10) . .
C4 N1 C6 C7 -52.44(10) 2_656 .
C9 C8 C10 O3 -179.72(15) . .
C7 C8 C10 O3 1.3(2) . .
C9 C8 C10 O2 1.0(2) . .
C7 C8 C10 O2 -178.01(15) . .
C11 N2 C15 C14 0.2(3) . .
C15 N2 C11 C12 -0.1(3) . .
C12 C13 C14 C15 0.5(3) . .
N2 C15 C14 C13 -0.3(3) . .
C14 C13 C12 C11 -0.4(3) . .
N2 C11 C12 C13 0.2(4) . .
